data_2208940
loop_
_publ_author_name
'Slater, Heather L.'
'Rozynski, Hanna'
'Crundwell, Guy'
'Glagovich, Neil M.'

_publ_section_title
;
 <i>N</i>-(2-Acetylphenyl)acetamide
;
_journal_coeditor_code LH2034
_journal_issue 5
_journal_name_full 'Acta Crystallographica Section E'
_journal_page_first o1957
_journal_page_last o1958
_journal_paper_doi 10.1107/S1600536806013560
_journal_volume 62
_journal_year 2006
_chemical_formula_iupac 'C10 H11 N O2'
_chemical_formula_moiety 'C10 H11 N O2'
_chemical_formula_sum 'C10 H11 N O2'
_chemical_formula_weight 177.20
_chemical_melting_point 349
_chemical_name_common 2-acetamidoacetophenone
_chemical_name_systematic
;
N-(2-acetylphenyl)acetamide
;
_space_group_IT_number 14
_symmetry_cell_setting monoclinic
_symmetry_space_group_name_Hall '-P 2ybc'
_symmetry_space_group_name_H-M 'P 1 21/c 1'
_atom_sites_solution_hydrogens geom
_atom_sites_solution_primary direct
_atom_sites_solution_secondary difmap
_audit_creation_method SHELXL97
_cell_angle_alpha 90.00
_cell_angle_beta 119.35(7)
_cell_angle_gamma 90.00
_cell_formula_units_Z 4
_cell_length_a 7.765(7)
_cell_length_b 8.699(7)
_cell_length_c 15.805(13)
_cell_measurement_reflns_used 5840
_cell_measurement_temperature 298(2)
_cell_measurement_theta_max 32.8481
_cell_measurement_theta_min 3.8080
_cell_volume 930.6(15)
_computing_cell_refinement 'CrysAlis RED (Oxford Diffraction, 2005)'
_computing_data_collection 'CrysAlis CCD (Oxford Diffraction, 2005)'
_computing_data_reduction 'CrysAlis RED'
_computing_molecular_graphics 'ORTEP-3 (Farrugia, 1997)'
_computing_publication_material SHELXL97
_computing_structure_refinement 'SHELXL97 (Sheldrick, 1997)'
_computing_structure_solution 'SHELXS97 (Sheldrick, 1997)'
_diffrn_ambient_temperature 298(2)
_diffrn_detector_area_resol_mean 16.1790
_diffrn_measured_fraction_theta_full 0.996
_diffrn_measured_fraction_theta_max 0.996
_diffrn_measurement_device_type 'Oxford Diffraction Sapphire3'
_diffrn_measurement_method \w
_diffrn_radiation_monochromator graphite
_diffrn_radiation_source 'Enhance (Mo) X-ray Source'
_diffrn_radiation_type MoK\a
_diffrn_radiation_wavelength 0.71073
_diffrn_reflns_av_R_equivalents 0.0363
_diffrn_reflns_av_sigmaI/netI 0.0250
_diffrn_reflns_limit_h_max 9
_diffrn_reflns_limit_h_min -9
_diffrn_reflns_limit_k_max 10
_diffrn_reflns_limit_k_min -10
_diffrn_reflns_limit_l_max 18
_diffrn_reflns_limit_l_min -18
_diffrn_reflns_number 19878
_diffrn_reflns_theta_full 25.00
_diffrn_reflns_theta_max 25.00
_diffrn_reflns_theta_min 3.81
_exptl_absorpt_coefficient_mu 0.089
_exptl_absorpt_correction_T_max 0.975
_exptl_absorpt_correction_T_min 0.809
_exptl_absorpt_correction_type multi-scan
_exptl_absorpt_process_details
;
(CrysAlis RED; Oxford Diffraction, 2005)'
;
_exptl_crystal_colour orange
_exptl_crystal_density_diffrn 1.265
_exptl_crystal_density_method 'not measured'
_exptl_crystal_description needle
_exptl_crystal_F_000 376
_exptl_crystal_size_max 0.43
_exptl_crystal_size_mid 0.31
_exptl_crystal_size_min 0.27
_refine_diff_density_max 0.181
_refine_diff_density_min -0.262
_refine_ls_extinction_method none
_refine_ls_goodness_of_fit_ref 0.929
_refine_ls_hydrogen_treatment mixed
_refine_ls_matrix_type full
_refine_ls_number_parameters 124
_refine_ls_number_reflns 1639
_refine_ls_number_restraints 0
_refine_ls_restrained_S_all 0.929
_refine_ls_R_factor_all 0.0641
_refine_ls_R_factor_gt 0.0479
_refine_ls_shift/su_max 0.000
_refine_ls_shift/su_mean 0.000
_refine_ls_structure_factor_coef Fsqd
_refine_ls_weighting_details 'calc w = 1/[\s^2^(Fo^2^)+(0.0807P)^2^] where P=(Fo^2^+2Fc^2^)/3'
_refine_ls_weighting_scheme calc
_refine_ls_wR_factor_gt 0.1141
_refine_ls_wR_factor_ref 0.1176
_reflns_number_gt 1019
_reflns_number_total 1639
_reflns_threshold_expression I>2\s(I)
_cod_data_source_file lh2034.cif
_cod_data_source_block I
_cod_original_cell_volume 930.6(14)
_cod_original_sg_symbol_H-M 'P 21/c'
_cod_database_code 2208940

loop_
_symmetry_equiv_pos_as_xyz
'x, y, z'
'-x, y+1/2, -z+1/2'
'-x, -y, -z'
'x, -y-1/2, z-1/2'

loop_
_atom_site_type_symbol
_atom_site_label
_atom_site_fract_x
_atom_site_fract_y
_atom_site_fract_z
_atom_site_U_iso_or_equiv
_atom_site_adp_type
_atom_site_calc_flag
_atom_site_refinement_flags
_atom_site_occupancy
O O1 0.44758(18) 0.62062(15) 1.16119(8) 0.0760(4) Uani d . 1
C C2 0.3075(2) 0.69817(19) 1.10181(12) 0.0564(5) Uani d . 1
C C1 0.2635(3) 0.8482(2) 1.13399(15) 0.0837(6) Uani d . 1
H H1A 0.3648 0.8701 1.1992 0.126 Uiso calc R 1
H H1B 0.1380 0.8418 1.1318 0.126 Uiso calc R 1
H H1C 0.2596 0.9288 1.0916 0.126 Uiso calc R 1
C C3 0.1809(2) 0.64701(18) 0.99938(10) 0.0491(4) Uani d . 1
C C4 0.0316(2) 0.7457(2) 0.93336(11) 0.0636(5) Uani d . 1
H H4 0.0113 0.8391 0.9557 0.076 Uiso calc R 1
C C5 -0.0850(2) 0.7088(2) 0.83715(13) 0.0733(6) Uani d . 1
H H5 -0.1831 0.7759 0.7953 0.088 Uiso calc R 1
C C6 -0.0546(3) 0.5712(3) 0.80362(12) 0.0744(6) Uani d . 1
H H6 -0.1309 0.5468 0.7382 0.089 Uiso calc R 1
C C7 0.0878(2) 0.4684(2) 0.86553(11) 0.0629(5) Uani d . 1
H H7 0.1050 0.3755 0.8415 0.075 Uiso calc R 1
C C8 0.2056(2) 0.50359(18) 0.96393(10) 0.0488(4) Uani d . 1
N N1 0.35145(18) 0.40136(16) 1.02846(10) 0.0521(4) Uani d . 1
C C9 0.3767(2) 0.2500(2) 1.01831(12) 0.0581(4) Uani d . 1
O O2 0.2685(2) 0.17495(16) 0.94641(10) 0.1004(5) Uani d . 1
C C10 0.5472(3) 0.1773(2) 1.10576(12) 0.0672(5) Uani d . 1
H H10A 0.5074 0.1528 1.1529 0.101 Uiso calc R 1
H H10B 0.6562 0.2478 1.1336 0.101 Uiso calc R 1
H H10C 0.5866 0.0850 1.0865 0.101 Uiso calc R 1
H H1 0.423(2) 0.443(2) 1.0867(12) 0.064(5) Uiso d . 1

loop_
_atom_site_aniso_label
_atom_site_aniso_U_11
_atom_site_aniso_U_22
_atom_site_aniso_U_33
_atom_site_aniso_U_12
_atom_site_aniso_U_13
_atom_site_aniso_U_23
O1 0.0757(8) 0.0732(9) 0.0541(7) 0.0048(6) 0.0124(6) -0.0073(6)
C2 0.0643(11) 0.0505(10) 0.0561(10) -0.0087(8) 0.0308(9) -0.0010(8)
C1 0.1073(16) 0.0580(12) 0.0802(13) -0.0036(11) 0.0415(12) -0.0104(10)
C3 0.0458(9) 0.0539(10) 0.0489(9) -0.0031(7) 0.0241(7) 0.0052(7)
C4 0.0600(10) 0.0667(12) 0.0662(11) 0.0067(9) 0.0326(9) 0.0126(9)
C5 0.0542(11) 0.0897(15) 0.0648(12) 0.0091(10) 0.0203(9) 0.0228(11)
C6 0.0625(12) 0.0962(16) 0.0466(9) -0.0153(11) 0.0129(9) 0.0056(10)
C7 0.0659(11) 0.0677(12) 0.0480(9) -0.0113(9) 0.0224(8) -0.0037(8)
C8 0.0441(8) 0.0555(10) 0.0472(8) -0.0071(7) 0.0226(7) 0.0034(7)
N1 0.0562(8) 0.0490(9) 0.0459(8) -0.0035(6) 0.0210(7) -0.0009(6)
C9 0.0623(10) 0.0544(11) 0.0608(10) -0.0014(8) 0.0328(9) -0.0051(9)
O2 0.1082(11) 0.0686(9) 0.0853(10) 0.0103(8) 0.0171(8) -0.0232(8)
C10 0.0752(12) 0.0581(11) 0.0718(11) 0.0057(9) 0.0387(10) 0.0094(9)

loop_
_atom_type_symbol
_atom_type_description
_atom_type_scat_dispersion_real
_atom_type_scat_dispersion_imag
_atom_type_scat_source
C C 0.0033 0.0016 'International Tables Vol C Tables 4.2.6.8 and 6.1.1.4'
H H 0.0000 0.0000 'International Tables Vol C Tables 4.2.6.8 and 6.1.1.4'
N N 0.0061 0.0033 'International Tables Vol C Tables 4.2.6.8 and 6.1.1.4'
O O 0.0106 0.0060 'International Tables Vol C Tables 4.2.6.8 and 6.1.1.4'

loop_
_geom_angle_atom_site_label_1
_geom_angle_atom_site_label_2
_geom_angle_atom_site_label_3
_geom_angle
O1 C2 C3 121.95(17)
O1 C2 C1 118.75(17)
C3 C2 C1 119.29(16)
C2 C1 H1A 109.5
C2 C1 H1B 109.5
H1A C1 H1B 109.5
C2 C1 H1C 109.5
H1A C1 H1C 109.5
H1B C1 H1C 109.5
C4 C3 C8 117.71(15)
C4 C3 C2 119.17(17)
C8 C3 C2 123.11(14)
C5 C4 C3 122.30(19)
C5 C4 H4 118.8
C3 C4 H4 118.8
C4 C5 C6 119.05(17)
C4 C5 H5 120.5
C6 C5 H5 120.5
C5 C6 C7 121.19(17)
C5 C6 H6 119.4
C7 C6 H6 119.4
C6 C7 C8 120.34(19)
C6 C7 H7 119.8
C8 C7 H7 119.8
C7 C8 N1 121.55(17)
C7 C8 C3 119.36(14)
N1 C8 C3 119.08(14)
C9 N1 C8 129.88(15)
C9 N1 H1 118.0(11)
C8 N1 H1 111.4(11)
O2 C9 N1 123.91(17)
O2 C9 C10 121.64(18)
N1 C9 C10 114.40(15)
C9 C10 H10A 109.5
C9 C10 H10B 109.5
H10A C10 H10B 109.5
C9 C10 H10C 109.5
H10A C10 H10C 109.5
H10B C10 H10C 109.5

loop_
_geom_bond_atom_site_label_1
_geom_bond_atom_site_label_2
_geom_bond_distance
O1 C2 1.232(2)
C2 C3 1.492(3)
C2 C1 1.500(3)
C1 H1A 0.9600
C1 H1B 0.9600
C1 H1C 0.9600
C3 C4 1.409(2)
C3 C8 1.419(2)
C4 C5 1.373(3)
C4 H4 0.9300
C5 C6 1.375(3)
C5 H5 0.9300
C6 C7 1.385(3)
C6 H6 0.9300
C7 C8 1.398(3)
C7 H7 0.9300
C8 N1 1.408(2)
N1 C9 1.352(2)
N1 H1 0.888(17)
C9 O2 1.220(2)
C9 C10 1.506(3)
C10 H10A 0.9600
C10 H10B 0.9600
C10 H10C 0.9600

loop_
_geom_hbond_atom_site_label_D
_geom_hbond_atom_site_label_H
_geom_hbond_atom_site_label_A
_geom_hbond_distance_DH
_geom_hbond_distance_HA
_geom_hbond_distance_DA
_geom_hbond_angle_DHA
N1 H1 O1 0.888(17) 1.893(18) 2.657(2) 143.1(15)

loop_
_geom_torsion_atom_site_label_1
_geom_torsion_atom_site_label_2
_geom_torsion_atom_site_label_3
_geom_torsion_atom_site_label_4
_geom_torsion
O1 C2 C3 C4 -175.63(15)
C1 C2 C3 C4 4.4(2)
O1 C2 C3 C8 3.1(2)
C1 C2 C3 C8 -176.83(14)
C8 C3 C4 C5 -1.5(2)
C2 C3 C4 C5 177.30(14)
C3 C4 C5 C6 -0.5(3)
C4 C5 C6 C7 1.6(3)
C5 C6 C7 C8 -0.7(3)
C6 C7 C8 N1 -179.94(13)
C6 C7 C8 C3 -1.3(2)
C4 C3 C8 C7 2.4(2)
C2 C3 C8 C7 -176.39(14)
C4 C3 C8 N1 -179.00(13)
C2 C3 C8 N1 2.3(2)
C7 C8 N1 C9 -16.6(2)
C3 C8 N1 C9 164.75(14)
C8 N1 C9 O2 0.0(3)
C8 N1 C9 C10 -177.64(14)

loop_
_cod_related_entry_id
_cod_related_entry_database
_cod_related_entry_code
1 ChemSpider 20026
